data_7127864
loop_
_publ_author_name
'Kitamoto, Y.'
'Oda, K.'
'Ogino, K.'
'Hiyama, K.'
'Kita, H.'
'Hattori, T.'
'Oi, S.'

_publ_section_title
;
 Synthesis of an azadioxa-planar triphenylborane and investigation of its
 structural and photophysical properties.
;
_journal_issue 18
_journal_name_full 'Chemical communications (Cambridge, England)'
_journal_page_first 2297
_journal_page_last 2300
_journal_paper_doi 10.1039/d0cc08331c
_journal_volume 57
_journal_year 2021
_chemical_formula_sum 'C24 H14 B N O2'
_chemical_formula_weight 359.17
_space_group_IT_number 15
_space_group_name_Hall '-C 2yc'
_space_group_name_H-M_alt 'C 1 2/c 1'
_symmetry_cell_setting monoclinic
_symmetry_space_group_name_H-M 'C 1 2/c 1'
_atom_sites_solution_hydrogens geom
_atom_sites_solution_primary direct
_atom_sites_solution_secondary difmap
_audit_creation_method SHELXL-97
_audit_update_record
;
2017-08-26 deposited with the CCDC.	2021-01-26 downloaded from the CCDC.
;
_cell_angle_alpha 90.00
_cell_angle_beta 99.4220(10)
_cell_angle_gamma 90.00
_cell_formula_units_Z 4
_cell_length_a 10.9490(12)
_cell_length_b 19.966(2)
_cell_length_c 7.4024(8)
_cell_measurement_reflns_used 2741
_cell_measurement_temperature 100(2)
_cell_measurement_theta_max 27.88
_cell_measurement_theta_min 3.26
_cell_volume 1596.4(3)
_computing_cell_refinement 'Bruker SMART'
_computing_data_collection 'Bruker APEXII'
_computing_data_reduction 'Bruker SAINT'
_computing_molecular_graphics 'Yadokari-XG 2009 (Wakita Nemoto et al., 2009)'
_computing_publication_material 'Yadokari-XG 2009 (Wakita,Nemoto et al., 2009)'
_computing_structure_refinement 'SHELXL-97 (Sheldrick, 1997)'
_computing_structure_solution 'Bruker SHELXTL'
_diffrn_ambient_temperature 100(2)
_diffrn_detector_area_resol_mean 8.333
_diffrn_measured_fraction_theta_full 0.976
_diffrn_measured_fraction_theta_max 0.976
_diffrn_measurement_device_type 'Bruker APEX-II CCD'
_diffrn_measurement_method 'phi and omega scans'
_diffrn_radiation_monochromator 'Bruker Helios multilayered confocal mirror'
_diffrn_radiation_source 'Bruker TXS fine-focus rotating anode'
_diffrn_radiation_type MoK\a
_diffrn_radiation_wavelength 0.71073
_diffrn_reflns_av_R_equivalents 0.0146
_diffrn_reflns_av_sigmaI/netI 0.0168
_diffrn_reflns_limit_h_max 14
_diffrn_reflns_limit_h_min -12
_diffrn_reflns_limit_k_max 25
_diffrn_reflns_limit_k_min -18
_diffrn_reflns_limit_l_max 7
_diffrn_reflns_limit_l_min -9
_diffrn_reflns_number 4595
_diffrn_reflns_theta_full 27.89
_diffrn_reflns_theta_max 27.89
_diffrn_reflns_theta_min 2.04
_exptl_absorpt_coefficient_mu 0.094
_exptl_absorpt_correction_T_max 0.7456
_exptl_absorpt_correction_T_min 0.6375
_exptl_absorpt_correction_type empirical
_exptl_absorpt_process_details 'SADABS Sheldrick 1996'
_exptl_crystal_colour colorless
_exptl_crystal_density_diffrn 1.494
_exptl_crystal_density_method 'not measured'
_exptl_crystal_description prism
_exptl_crystal_F_000 744
_exptl_crystal_size_max 0.2
_exptl_crystal_size_mid 0.1
_exptl_crystal_size_min 0.1
_refine_diff_density_max 0.358
_refine_diff_density_min -0.320
_refine_diff_density_rms 0.055
_refine_ls_extinction_method none
_refine_ls_goodness_of_fit_ref 1.045
_refine_ls_hydrogen_treatment constr
_refine_ls_matrix_type full
_refine_ls_number_parameters 130
_refine_ls_number_reflns 1866
_refine_ls_number_restraints 0
_refine_ls_restrained_S_all 1.045
_refine_ls_R_factor_all 0.0445
_refine_ls_R_factor_gt 0.0407
_refine_ls_shift/su_max 0.042
_refine_ls_shift/su_mean 0.014
_refine_ls_structure_factor_coef Fsqd
_refine_ls_weighting_details 'calc w=1/[\s^2^(Fo^2^)+(0.0759P)^2^+0.9757P] where P=(Fo^2^+2Fc^2^)/3'
_refine_ls_weighting_scheme calc
_refine_ls_wR_factor_gt 0.1214
_refine_ls_wR_factor_ref 0.1255
_reflns_number_gt 1677
_reflns_number_total 1866
_reflns_threshold_expression >2sigma(I)
_cod_data_source_file d0cc08331c2.cif
_cod_data_source_block kitamoto20170112
_cod_depositor_comments
;
The following automatic conversions were performed:

data item '_symmetry_cell_setting' value 'Monoclinic' was changed to
'monoclinic' in accordance with the
/home/data/users/saulius/crontab/automatic-downloads/rss-feeds/RSC/lib/dictionaries/cif_core.dic
dictionary named 'cif_core.dic' version 2.4.2 last updated on
2011-04-26.

Automatic conversion script
Id: cif_fix_values 7556 2019-12-06 15:28:31Z antanas 

 Adding full bibliography for 7127864.cif.
;
_cod_original_sg_symbol_H-M C2/c
_cod_database_code 7127864

loop_
_symmetry_equiv_pos_as_xyz
'x, y, z'
'-x, y, -z+1/2'
'x+1/2, y+1/2, z'
'-x+1/2, y+1/2, -z+1/2'
'-x, -y, -z'
'x, -y, z-1/2'
'-x+1/2, -y+1/2, -z'
'x+1/2, -y+1/2, z-1/2'

loop_
_atom_site_label
_atom_site_type_symbol
_atom_site_fract_x
_atom_site_fract_y
_atom_site_fract_z
_atom_site_U_iso_or_equiv
_atom_site_adp_type
_atom_site_occupancy
_atom_site_symmetry_multiplicity
_atom_site_calc_flag
_atom_site_refinement_flags
_atom_site_disorder_assembly
_atom_site_disorder_group
C1 C 0.0000 0.47634(7) 0.2500 0.0144(3) Uani 1 2 d S . .
O1 O 0.20581(6) 0.47877(4) 0.17059(10) 0.0159(2) Uani 1 1 d . . .
C3 C 0.10987(9) 0.58630(5) 0.21198(13) 0.0138(3) Uani 1 1 d . . .
B1 B 0.0000 0.55006(8) 0.2500 0.0148(3) Uani 1 2 d S . .
C5 C 0.10393(9) 0.44285(5) 0.21026(13) 0.0146(2) Uani 1 1 d . . .
C6 C 0.20933(9) 0.54861(5) 0.17094(13) 0.0140(2) Uani 1 1 d . . .
N1 N 0.0000 0.68965(6) 0.2500 0.0133(3) Uani 1 2 d S . .
C8 C 0.10766(9) 0.65663(5) 0.21134(13) 0.0130(2) Uani 1 1 d . . .
C9 C 0.0000 0.76168(7) 0.2500 0.0136(3) Uani 1 2 d S . .
C10 C 0.21235(9) 0.68981(5) 0.16783(13) 0.0148(2) Uani 1 1 d . . .
H1 H 0.2160 0.7363 0.1660 0.018 Uiso 1 1 calc R . .
C13 C 0.10537(9) 0.37337(5) 0.20953(14) 0.0166(3) Uani 1 1 d . . .
H2 H 0.1734 0.3496 0.1833 0.020 Uiso 1 1 calc R . .
C15 C 0.31275(9) 0.58096(5) 0.12726(14) 0.0162(2) Uani 1 1 d . . .
H3 H 0.3802 0.5572 0.0992 0.019 Uiso 1 1 calc R . .
C17 C 0.31085(9) 0.65106(5) 0.12731(15) 0.0162(2) Uani 1 1 d . . .
H4 H 0.3797 0.6734 0.0985 0.019 Uiso 1 1 calc R . .
C19 C 0.0000 0.34063(7) 0.2500 0.0179(3) Uani 1 2 d S . .
H5 H 0.0000 0.2941 0.2500 0.021 Uiso 1 2 calc SR . .
C20 C -0.07599(10) 0.86612(5) 0.11263(15) 0.0185(3) Uani 1 1 d . . .
H6 H -0.1276 0.8895 0.0219 0.022 Uiso 1 1 calc R . .
C21 C -0.07488(9) 0.79630(5) 0.11069(14) 0.0158(2) Uani 1 1 d . . .
H7 H -0.1239 0.7730 0.0168 0.019 Uiso 1 1 calc R . .
C22 C 0.0000 0.90061(7) 0.2500 0.0200(3) Uani 1 2 d S . .
H8 H 0.0000 0.9472 0.2500 0.024 Uiso 1 2 calc SR . .

loop_
_atom_site_aniso_label
_atom_site_aniso_U_11
_atom_site_aniso_U_22
_atom_site_aniso_U_33
_atom_site_aniso_U_23
_atom_site_aniso_U_13
_atom_site_aniso_U_12
C1 0.0148(7) 0.0136(7) 0.0151(7) 0.000 0.0032(5) 0.000
O1 0.0138(4) 0.0133(4) 0.0218(5) 0.0003(3) 0.0064(3) 0.0012(3)
C3 0.0139(5) 0.0137(5) 0.0142(5) -0.0001(3) 0.0035(4) 0.0008(3)
B1 0.0150(8) 0.0144(8) 0.0154(8) 0.000 0.0036(6) 0.000
C5 0.0139(5) 0.0158(5) 0.0144(5) 0.0004(3) 0.0027(4) -0.0007(3)
C6 0.0144(5) 0.0135(5) 0.0139(5) 0.0003(3) 0.0019(4) 0.0008(3)
N1 0.0120(6) 0.0116(6) 0.0169(6) 0.000 0.0045(5) 0.000
C8 0.0120(5) 0.0147(5) 0.0126(5) 0.0001(3) 0.0031(4) 0.0009(3)
C9 0.0127(6) 0.0127(6) 0.0171(7) 0.000 0.0071(5) 0.000
C10 0.0151(5) 0.0137(5) 0.0160(5) 0.0006(4) 0.0036(4) -0.0010(4)
C13 0.0175(5) 0.0146(5) 0.0177(6) -0.0002(4) 0.0027(4) 0.0028(4)
C15 0.0128(5) 0.0191(5) 0.0176(5) 0.0004(4) 0.0051(4) 0.0024(4)
C17 0.0128(5) 0.0193(5) 0.0173(5) 0.0017(4) 0.0047(4) -0.0020(4)
C19 0.0219(7) 0.0115(6) 0.0199(7) 0.000 0.0025(6) 0.000
C20 0.0178(5) 0.0176(5) 0.0221(6) 0.0048(4) 0.0086(4) 0.0043(4)
C21 0.0138(5) 0.0176(5) 0.0168(5) -0.0002(4) 0.0053(4) -0.0003(3)
C22 0.0229(7) 0.0137(6) 0.0267(8) 0.000 0.0138(6) 0.000

loop_
_atom_type_symbol
_atom_type_description
_atom_type_scat_dispersion_real
_atom_type_scat_dispersion_imag
_atom_type_scat_source
C C 0.0033 0.0016 'International Tables Vol C Tables 4.2.6.8 and 6.1.1.4'
H H 0.0000 0.0000 'International Tables Vol C Tables 4.2.6.8 and 6.1.1.4'
N N 0.0061 0.0033 'International Tables Vol C Tables 4.2.6.8 and 6.1.1.4'
O O 0.0106 0.0060 'International Tables Vol C Tables 4.2.6.8 and 6.1.1.4'
B B 0.0013 0.0007 'International Tables Vol C Tables 4.2.6.8 and 6.1.1.4'

loop_
_geom_angle_atom_site_label_1
_geom_angle_atom_site_label_2
_geom_angle_atom_site_label_3
_geom_angle
_geom_angle_site_symmetry_1
_geom_angle_site_symmetry_3
_geom_angle_publ_flag
C5 C1 C5 122.59(13) . 2 ?
C5 C1 B1 118.70(7) . . ?
C5 C1 B1 118.70(7) 2 . ?
C6 O1 C5 122.38(7) . . ?
C6 C3 C8 123.45(9) . . ?
C6 C3 B1 117.90(10) . . ?
C8 C3 B1 118.59(10) . . ?
C3 B1 C3 121.03(14) 2 . ?
C3 B1 C1 119.49(7) 2 . ?
C3 B1 C1 119.48(7) . . ?
C13 C5 C1 119.42(9) . . ?
C13 C5 O1 120.16(9) . . ?
C1 C5 O1 120.41(10) . . ?
C15 C6 O1 119.24(8) . . ?
C15 C6 C3 119.66(10) . . ?
O1 C6 C3 121.09(9) . . ?
C8 N1 C8 124.68(12) 2 . ?
C8 N1 C9 117.66(6) 2 . ?
C8 N1 C9 117.66(6) . . ?
C3 C8 C10 117.23(9) . . ?
C3 C8 N1 118.55(9) . . ?
C10 C8 N1 124.21(10) . . ?
C21 C9 C21 120.44(13) 2 . ?
C21 C9 N1 119.78(6) 2 . ?
C21 C9 N1 119.78(6) . . ?
C17 C10 C8 118.33(10) . . ?
C17 C10 H1 120.8 . . ?
C8 C10 H1 120.8 . . ?
C5 C13 C19 117.10(9) . . ?
C5 C13 H2 121.4 . . ?
C19 C13 H2 121.5 . . ?
C6 C15 C17 116.93(9) . . ?
C6 C15 H3 121.5 . . ?
C17 C15 H3 121.5 . . ?
C10 C17 C15 124.40(9) . . ?
C10 C17 H4 117.8 . . ?
C15 C17 H4 117.8 . . ?
C13 C19 C13 124.36(13) 2 . ?
C13 C19 H5 117.8 2 . ?
C13 C19 H5 117.8 . . ?
C22 C20 C21 119.92(10) . . ?
C22 C20 H6 120.0 . . ?
C21 C20 H6 120.0 . . ?
C9 C21 C20 119.61(10) . . ?
C9 C21 H7 120.2 . . ?
C20 C21 H7 120.2 . . ?
C20 C22 C20 120.46(13) . 2 ?
C20 C22 H8 119.8 . . ?
C20 C22 H8 119.8 2 . ?

loop_
_geom_bond_atom_site_label_1
_geom_bond_atom_site_label_2
_geom_bond_distance
_geom_bond_site_symmetry_2
_geom_bond_publ_flag
C1 C5 1.3922(12) . ?
C1 C5 1.3922(12) 2 ?
C1 B1 1.472(2) . ?
O1 C6 1.3951(12) . ?
O1 C5 1.3971(12) . ?
C3 C6 1.3974(13) . ?
C3 C8 1.4045(14) . ?
C3 B1 1.4699(13) . ?
B1 C3 1.4699(13) 2 ?
C5 C13 1.3875(15) . ?
C6 C15 1.3870(13) . ?
N1 C8 1.4200(11) 2 ?
N1 C8 1.4200(11) . ?
N1 C9 1.4382(17) . ?
C8 C10 1.4062(13) . ?
C9 C21 1.3916(12) 2 ?
C9 C21 1.3916(12) . ?
C10 C17 1.3991(14) . ?
C10 H1 0.9300 . ?
C13 C19 1.4004(12) . ?
C13 H2 0.9300 . ?
C15 C17 1.3997(14) . ?
C15 H3 0.9300 . ?
C17 H4 0.9300 . ?
C19 C13 1.4003(12) 2 ?
C19 H5 0.9300 . ?
C20 C22 1.3869(13) . ?
C20 C21 1.3943(14) . ?
C20 H6 0.9300 . ?
C21 H7 0.9300 . ?
C22 C20 1.3869(13) 2 ?
C22 H8 0.9300 . ?

loop_
_geom_torsion_atom_site_label_1
_geom_torsion_atom_site_label_2
_geom_torsion_atom_site_label_3
_geom_torsion_atom_site_label_4
_geom_torsion
_geom_torsion_site_symmetry_1
_geom_torsion_site_symmetry_2
_geom_torsion_site_symmetry_3
_geom_torsion_site_symmetry_4
_geom_torsion_publ_flag
C6 C3 B1 C3 -177.89(9) . . . 2 ?
C8 C3 B1 C3 -0.45(6) . . . 2 ?
C6 C3 B1 C1 2.11(9) . . . . ?
C8 C3 B1 C1 179.55(6) . . . . ?
C5 C1 B1 C3 178.78(6) . . . 2 ?
C5 C1 B1 C3 -1.22(6) 2 . . 2 ?
C5 C1 B1 C3 -1.22(6) . . . . ?
C5 C1 B1 C3 178.78(6) 2 . . . ?
C5 C1 C5 C13 0.06(6) 2 . . . ?
B1 C1 C5 C13 -179.94(6) . . . . ?
C5 C1 C5 O1 179.77(10) 2 . . . ?
B1 C1 C5 O1 -0.23(10) . . . . ?
C6 O1 C5 C13 -179.48(8) . . . . ?
C6 O1 C5 C1 0.81(12) . . . . ?
C5 O1 C6 C15 -178.94(8) . . . . ?
C5 O1 C6 C3 0.15(13) . . . . ?
C8 C3 C6 C15 0.19(15) . . . . ?
B1 C3 C6 C15 177.50(8) . . . . ?
C8 C3 C6 O1 -178.90(9) . . . . ?
B1 C3 C6 O1 -1.59(13) . . . . ?
C6 C3 C8 C10 -0.41(14) . . . . ?
B1 C3 C8 C10 -177.70(7) . . . . ?
C6 C3 C8 N1 178.17(8) . . . . ?
B1 C3 C8 N1 0.88(12) . . . . ?
C8 N1 C8 C3 -0.46(6) 2 . . . ?
C9 N1 C8 C3 179.54(6) . . . . ?
C8 N1 C8 C10 178.01(10) 2 . . . ?
C9 N1 C8 C10 -1.99(10) . . . . ?
C8 N1 C9 C21 109.65(6) 2 . . 2 ?
C8 N1 C9 C21 -70.35(6) . . . 2 ?
C8 N1 C9 C21 -70.35(6) 2 . . . ?
C8 N1 C9 C21 109.65(6) . . . . ?
C3 C8 C10 C17 0.36(13) . . . . ?
N1 C8 C10 C17 -178.13(8) . . . . ?
C1 C5 C13 C19 -0.11(12) . . . . ?
O1 C5 C13 C19 -179.82(7) . . . . ?
O1 C6 C15 C17 179.18(8) . . . . ?
C3 C6 C15 C17 0.08(14) . . . . ?
C8 C10 C17 C15 -0.11(15) . . . . ?
C6 C15 C17 C10 -0.11(15) . . . . ?
C5 C13 C19 C13 0.06(6) . . . 2 ?
C21 C9 C21 C20 -0.94(6) 2 . . . ?
N1 C9 C21 C20 179.06(6) . . . . ?
C22 C20 C21 C9 1.88(13) . . . . ?
C21 C20 C22 C20 -0.94(6) . . . 2 ?
